data_7105491
loop_
_publ_author_name
'Noro, Shin-ichiro'
'Akutagawa, Tomoyuki'
'Nakamura, Takayoshi'

_publ_section_title
;
 Selective separation of larger molecules from a Lewis-base mixture by
 flexible one-dimensional Cu(ii) coordination polymer with
 shape-recognizing space
;
_journal_issue 18
_journal_name_full 'Chemical Communications'
_journal_page_first 3134
_journal_page_last 3136
_journal_paper_doi 10.1039/b924181g
_journal_volume 46
_journal_year 2010
_chemical_formula_moiety 'C50 H48 Cu F12 N4 O2 P2 '
_chemical_formula_sum 'C50 H48 Cu F12 N4 O2 P2'
_chemical_formula_weight 1090.43
_space_group_IT_number 14
_symmetry_cell_setting monoclinic
_symmetry_Int_Tables_number 14
_symmetry_space_group_name_Hall '-P 2ybc'
_symmetry_space_group_name_H-M 'P 1 21/c 1'
_cell_angle_alpha 90.0000
_cell_angle_beta 99.9454(13)
_cell_angle_gamma 90.0000
_cell_formula_units_Z 4
_cell_length_a 16.8048(8)
_cell_length_b 16.1422(7)
_cell_length_c 18.8487(9)
_cell_measurement_reflns_used 21245
_cell_measurement_temperature 173.1
_cell_measurement_theta_max 27.5
_cell_measurement_theta_min 3.0
_cell_volume 5036.2(4)
_computing_cell_refinement PROCESS-AUTO
_computing_data_collection PROCESS-AUTO
_computing_data_reduction CrystalStructure
_computing_publication_material 'CrystalStructure 3.8'
_computing_structure_refinement CRYSTALS
_computing_structure_solution SIR2002
_diffrn_detector_area_resol_mean 10.00
_diffrn_measured_fraction_theta_full 0.996
_diffrn_measured_fraction_theta_max 0.996
_diffrn_measurement_device_type 'Rigaku RAXIS-RAPID'
_diffrn_measurement_method \w
_diffrn_radiation_type 'Mo K\a'
_diffrn_radiation_wavelength 0.71075
_diffrn_reflns_av_R_equivalents 0.100
_diffrn_reflns_limit_h_max 20
_diffrn_reflns_limit_h_min -21
_diffrn_reflns_limit_k_max 20
_diffrn_reflns_limit_k_min -20
_diffrn_reflns_limit_l_max 24
_diffrn_reflns_limit_l_min -24
_diffrn_reflns_number 47931
_diffrn_reflns_theta_full 27.46
_diffrn_reflns_theta_max 27.46
_exptl_absorpt_coefficient_mu 0.585
_exptl_absorpt_correction_T_max 0.966
_exptl_absorpt_correction_T_min 0.647
_exptl_absorpt_correction_type multi-scan
_exptl_absorpt_process_details
;
Higashi, T. (1995). Program for Absorption Correction.
Rigaku Corporation, Tokyo, Japan.
;
_exptl_crystal_colour blue
_exptl_crystal_density_diffrn 1.438
_exptl_crystal_density_method 'not measured'
_exptl_crystal_description prism
_exptl_crystal_F_000 2236.00
_exptl_crystal_size_max 0.30
_exptl_crystal_size_mid 0.16
_exptl_crystal_size_min 0.06
_refine_diff_density_max 1.30
_refine_diff_density_min -0.76
_refine_ls_extinction_method none
_refine_ls_goodness_of_fit_ref 1.189
_refine_ls_hydrogen_treatment refall
_refine_ls_number_parameters 688
_refine_ls_number_reflns 3993
_refine_ls_R_factor_gt 0.0693
_refine_ls_shift/su_max 0.0050
_refine_ls_structure_factor_coef Fsqd
_refine_ls_weighting_details
;
Chebychev polynomial with 3 parameters (Carruthers & Watkin, 1979)
8771.2300 12208.1000 3759.7600
;
_refine_ls_weighting_scheme calc
_refine_ls_wR_factor_ref 0.1084
_reflns_number_gt 3950
_reflns_number_total 11480
_reflns_threshold_expression F^2^>2.0\s(F^2^)
_cod_data_source_file b924181g.txt
_cod_data_source_block 061027test
_cod_original_formula_sum 'C50 H48 Cu F12 N4 O2 P2 '
_cod_database_code 7105491

loop_
_symmetry_equiv_pos_site_id
_symmetry_equiv_pos_as_xyz
1 +X,+Y,+Z
2 -X,1/2+Y,1/2-Z
3 -X,-Y,-Z
4 +X,1/2-Y,1/2+Z

loop_
_atom_site_label
_atom_site_type_symbol
_atom_site_fract_x
_atom_site_fract_y
_atom_site_fract_z
_atom_site_U_iso_or_equiv
_atom_site_adp_type
_atom_site_occupancy
_atom_site_symmetry_multiplicity
_atom_site_calc_flag
_atom_site_refinement_flags
_atom_site_disorder_assembly
_atom_site_disorder_group
Cu(1) Cu 0.23587(5) 0.25797(6) 0.24193(5) 0.0339(2) Uani 1.00 1 d . . .
P(1) P 0.43088(14) -0.01978(16) 0.15403(13) 0.0480(7) Uani 1.00 1 d . . .
P(2) P -0.07303(14) 0.07088(15) 0.11619(12) 0.0448(7) Uani 1.00 1 d . . .
F(1) F 0.4650(3) 0.0216(3) 0.0902(2) 0.078(2) Uani 1.00 1 d . . .
F(2) F 0.3964(3) -0.0589(4) 0.2198(3) 0.100(2) Uani 1.00 1 d . . .
F(3) F 0.5139(3) -0.0640(4) 0.1821(4) 0.107(2) Uani 1.00 1 d . . .
F(4) F 0.3522(3) 0.0336(4) 0.1338(4) 0.118(2) Uani 1.00 1 d . . .
F(5) F 0.3965(6) -0.0924(5) 0.1082(4) 0.181(4) Uani 1.00 1 d . . .
F(6) F 0.4648(5) 0.0568(4) 0.2040(3) 0.124(2) Uani 1.00 1 d . . .
F(7) F 0.0058(4) 0.1214(7) 0.1259(6) 0.226(5) Uani 1.00 1 d . . .
F(8) F -0.1475(5) 0.0209(8) 0.1059(5) 0.250(6) Uani 1.00 1 d . . .
F(9) F -0.0344(5) -0.0028(4) 0.0799(3) 0.144(3) Uani 1.00 1 d . . .
F(10) F -0.1066(4) 0.1472(4) 0.1516(3) 0.110(2) Uani 1.00 1 d . . .
F(11) F -0.0950(8) 0.1044(4) 0.0428(3) 0.203(4) Uani 1.00 1 d . . .
F(12) F -0.0431(10) 0.0365(4) 0.1885(3) 0.262(5) Uani 1.00 1 d . . .
O(1) O 0.2838(3) 0.3791(3) 0.3233(2) 0.0455(18) Uani 1.00 1 d . . .
O(2) O 0.1936(3) 0.1434(3) 0.1636(3) 0.0450(18) Uani 1.00 1 d . . .
N(1) N 0.1954(3) 0.3377(4) 0.1609(3) 0.037(2) Uani 1.00 1 d . . .
N(2) N 0.1280(3) 0.2595(3) 0.2754(3) 0.0322(17) Uani 1.00 1 d . . .
N(3) N 0.2794(3) 0.1819(3) 0.3246(3) 0.0344(19) Uani 1.00 1 d . . .
N(4) N 0.3434(3) 0.2539(4) 0.2087(2) 0.0343(17) Uani 1.00 1 d . . .
C(1) C 0.1303(4) 0.3238(5) 0.1101(4) 0.045(2) Uani 1.00 1 d . . .
C(2) C 0.1051(4) 0.3777(5) 0.0537(4) 0.044(2) Uani 1.00 1 d . . .
C(3) C 0.1452(4) 0.4519(4) 0.0480(3) 0.035(2) Uani 1.00 1 d . . .
C(4) C 0.2138(4) 0.4668(4) 0.1002(4) 0.037(2) Uani 1.00 1 d . . .
C(5) C 0.2364(4) 0.4090(5) 0.1544(4) 0.039(2) Uani 1.00 1 d . . .
C(6) C 0.0761(5) 0.6241(6) -0.1240(4) 0.054(3) Uani 1.00 1 d . . .
C(7) C 0.1035(4) 0.6523(5) -0.0553(4) 0.048(2) Uani 1.00 1 d . . .
C(8) C 0.1255(4) 0.5961(5) -0.0003(4) 0.043(2) Uani 1.00 1 d . . .
C(9) C 0.1206(4) 0.5118(5) -0.0114(4) 0.038(2) Uani 1.00 1 d . . .
C(10) C 0.0925(4) 0.4833(6) -0.0816(4) 0.052(2) Uani 1.00 1 d . . .
C(11) C 0.0689(5) 0.5404(6) -0.1371(4) 0.064(3) Uani 1.00 1 d . . .
C(12) C 0.0864(4) 0.1887(5) 0.2747(4) 0.041(2) Uani 1.00 1 d . . .
C(13) C 0.0113(4) 0.1854(4) 0.2968(3) 0.036(2) Uani 1.00 1 d . . .
C(14) C -0.0232(3) 0.2556(5) 0.3206(3) 0.032(2) Uani 1.00 1 d . . .
C(15) C 0.0222(4) 0.3277(4) 0.3209(4) 0.034(2) Uani 1.00 1 d . . .
C(16) C 0.0956(4) 0.3279(4) 0.2981(4) 0.036(2) Uani 1.00 1 d . . .
C(17) C -0.2591(4) 0.2532(5) 0.3754(4) 0.051(2) Uani 1.00 1 d . . .
C(18) C -0.2002(5) 0.3036(5) 0.4124(4) 0.048(2) Uani 1.00 1 d . . .
C(19) C -0.1229(4) 0.3040(4) 0.3953(4) 0.039(2) Uani 1.00 1 d . . .
C(20) C -0.1051(4) 0.2539(5) 0.3407(3) 0.034(2) Uani 1.00 1 d . . .
C(21) C -0.1634(4) 0.2018(5) 0.3052(4) 0.044(2) Uani 1.00 1 d . . .
C(22) C -0.2412(4) 0.2020(5) 0.3225(4) 0.048(2) Uani 1.00 1 d . . .
C(23) C 0.2722(4) 0.1996(5) 0.3931(4) 0.039(2) Uani 1.00 1 d . . .
C(24) C 0.3017(4) 0.1494(5) 0.4506(4) 0.042(2) Uani 1.00 1 d . . .
C(25) C 0.3429(4) 0.0755(4) 0.4407(4) 0.034(2) Uani 1.00 1 d . . .
C(26) C 0.3487(4) 0.0572(4) 0.3694(4) 0.038(2) Uani 1.00 1 d . . .
C(27) C 0.3185(4) 0.1098(4) 0.3144(4) 0.038(2) Uani 1.00 1 d . . .
C(28) C 0.4400(5) -0.0767(6) 0.6195(4) 0.056(3) Uani 1.00 1 d . . .
C(29) C 0.4099(5) -0.1131(5) 0.5535(4) 0.056(3) Uani 1.00 1 d . . .
C(30) C 0.3775(5) -0.0629(5) 0.4956(4) 0.051(2) Uani 1.00 1 d . . .
C(31) C 0.3777(4) 0.0225(4) 0.5019(3) 0.033(2) Uani 1.00 1 d . . .
C(32) C 0.4103(4) 0.0565(5) 0.5681(4) 0.049(2) Uani 1.00 1 d . . .
C(33) C 0.4406(5) 0.0089(5) 0.6255(4) 0.051(2) Uani 1.00 1 d . . .
C(34) C 0.3483(4) 0.2296(4) 0.1412(3) 0.035(2) Uani 1.00 1 d . . .
C(35) C 0.4192(4) 0.2248(4) 0.1154(4) 0.035(2) Uani 1.00 1 d . . .
C(36) C 0.4921(3) 0.2460(4) 0.1594(3) 0.033(2) Uani 1.00 1 d . . .
C(37) C 0.4871(4) 0.2697(4) 0.2286(4) 0.038(2) Uani 1.00 1 d . . .
C(38) C 0.4126(4) 0.2734(4) 0.2509(4) 0.036(2) Uani 1.00 1 d . . .
C(39) C 0.7183(4) 0.2352(6) 0.0837(4) 0.056(2) Uani 1.00 1 d . . .
C(40) C 0.6523(4) 0.1905(5) 0.0493(4) 0.049(2) Uani 1.00 1 d . . .
C(41) C 0.5797(4) 0.1922(5) 0.0739(4) 0.042(2) Uani 1.00 1 d . . .
C(42) C 0.5700(4) 0.2416(4) 0.1334(3) 0.034(2) Uani 1.00 1 d . . .
C(43) C 0.6362(4) 0.2879(5) 0.1664(4) 0.040(2) Uani 1.00 1 d . . .
C(44) C 0.7105(4) 0.2843(5) 0.1417(4) 0.052(2) Uani 1.00 1 d . . .
C(45) C 0.3461(6) 0.4411(7) 0.4334(4) 0.076(3) Uani 1.00 1 d . . .
C(46) C 0.3090(4) 0.4423(5) 0.3557(4) 0.043(2) Uani 1.00 1 d . . .
C(47) C 0.3065(5) 0.5237(5) 0.3187(4) 0.064(3) Uani 1.00 1 d . . .
C(48) C 0.1635(6) 0.0630(10) 0.0596(6) 0.143(6) Uani 1.00 1 d . . .
C(49) C 0.1798(4) 0.0746(7) 0.1368(5) 0.066(3) Uani 1.00 1 d . . .
C(50) C 0.1797(6) -0.0017(6) 0.1843(7) 0.097(4) Uani 1.00 1 d . . .
H(1) H 0.1000 0.2746 0.1130 0.054 Uiso 1.00 1 c R . .
H(2) H 0.0596 0.3638 0.0184 0.050 Uiso 1.00 1 c R . .
H(3) H 0.2444 0.5161 0.0986 0.045 Uiso 1.00 1 c R . .
H(4) H 0.2835 0.4200 0.1889 0.046 Uiso 1.00 1 c R . .
H(5) H 0.0621 0.6623 -0.1625 0.065 Uiso 1.00 1 c R . .
H(6) H 0.1073 0.7101 -0.0457 0.056 Uiso 1.00 1 c R . .
H(7) H 0.1448 0.6162 0.0469 0.052 Uiso 1.00 1 c R . .
H(8) H 0.0896 0.4255 -0.0915 0.060 Uiso 1.00 1 c R . .
H(9) H 0.0476 0.5212 -0.1842 0.073 Uiso 1.00 1 c R . .
H(10) H 0.1085 0.1394 0.2586 0.049 Uiso 1.00 1 c R . .
H(11) H -0.0165 0.1341 0.2955 0.044 Uiso 1.00 1 c R . .
H(12) H 0.0020 0.3779 0.3371 0.042 Uiso 1.00 1 c R . .
H(13) H 0.1243 0.3786 0.2987 0.044 Uiso 1.00 1 c R . .
H(14) H -0.3121 0.2539 0.3865 0.064 Uiso 1.00 1 c R . .
H(15) H -0.2124 0.3383 0.4498 0.061 Uiso 1.00 1 c R . .
H(16) H -0.0823 0.3388 0.4212 0.048 Uiso 1.00 1 c R . .
H(17) H -0.1509 0.1656 0.2690 0.054 Uiso 1.00 1 c R . .
H(18) H -0.2816 0.1666 0.2973 0.057 Uiso 1.00 1 c R . .
H(19) H 0.2453 0.2493 0.4022 0.047 Uiso 1.00 1 c R . .
H(20) H 0.2942 0.1648 0.4976 0.051 Uiso 1.00 1 c R . .
H(21) H 0.3741 0.0071 0.3589 0.046 Uiso 1.00 1 c R . .
H(22) H 0.3251 0.0955 0.2669 0.047 Uiso 1.00 1 c R . .
H(23) H 0.4600 -0.1103 0.6601 0.068 Uiso 1.00 1 c R . .
H(24) H 0.4115 -0.1715 0.5479 0.065 Uiso 1.00 1 c R . .
H(25) H 0.3548 -0.0878 0.4510 0.060 Uiso 1.00 1 c R . .
H(26) H 0.4114 0.1150 0.5733 0.057 Uiso 1.00 1 c R . .
H(27) H 0.4624 0.0342 0.6702 0.061 Uiso 1.00 1 c R . .
H(28) H 0.2998 0.2151 0.1098 0.042 Uiso 1.00 1 c R . .
H(29) H 0.4190 0.2069 0.0674 0.043 Uiso 1.00 1 c R . .
H(30) H 0.5348 0.2834 0.2614 0.046 Uiso 1.00 1 c R . .
H(31) H 0.4110 0.2910 0.2988 0.043 Uiso 1.00 1 c R . .
H(32) H 0.7686 0.2319 0.0673 0.069 Uiso 1.00 1 c R . .
H(33) H 0.6573 0.1581 0.0082 0.062 Uiso 1.00 1 c R . .
H(34) H 0.5357 0.1599 0.0503 0.052 Uiso 1.00 1 c R . .
H(35) H 0.6311 0.3225 0.2062 0.048 Uiso 1.00 1 c R . .
H(36) H 0.7553 0.3157 0.1652 0.062 Uiso 1.00 1 c R . .
H(37) H 0.3051 0.4487 0.4618 0.091 Uiso 1.00 1 c R . .
H(38) H 0.3847 0.4845 0.4431 0.091 Uiso 1.00 1 c R . .
H(39) H 0.3721 0.3894 0.4450 0.091 Uiso 1.00 1 c R . .
H(40) H 0.3554 0.5319 0.3009 0.077 Uiso 1.00 1 c R . .
H(41) H 0.3002 0.5665 0.3519 0.077 Uiso 1.00 1 c R . .
H(42) H 0.2623 0.5247 0.2798 0.077 Uiso 1.00 1 c R . .
H(43) H 0.1071 0.0676 0.0425 0.172 Uiso 1.00 1 c R . .
H(44) H 0.1815 0.0095 0.0483 0.172 Uiso 1.00 1 c R . .
H(45) H 0.1914 0.1040 0.0372 0.172 Uiso 1.00 1 c R . .
H(46) H 0.2327 -0.0243 0.1943 0.120 Uiso 1.00 1 c R . .
H(47) H 0.1436 -0.0418 0.1600 0.120 Uiso 1.00 1 c R . .
H(48) H 0.1630 0.0135 0.2281 0.120 Uiso 1.00 1 c R . .

loop_
_atom_site_aniso_label
_atom_site_aniso_U_11
_atom_site_aniso_U_22
_atom_site_aniso_U_33
_atom_site_aniso_U_12
_atom_site_aniso_U_13
_atom_site_aniso_U_23
Cu(1) 0.0279(4) 0.0413(6) 0.0339(5) 0.0010(5) 0.0096(3) -0.0001(5)
P(1) 0.0412(13) 0.0562(15) 0.0477(14) 0.0022(12) 0.0108(10) 0.0107(12)
P(2) 0.0454(13) 0.0484(15) 0.0389(13) 0.0037(11) 0.0023(10) -0.0006(11)
F(1) 0.078(3) 0.101(4) 0.064(3) 0.010(3) 0.034(3) 0.031(3)
F(2) 0.102(4) 0.115(5) 0.097(4) 0.020(4) 0.057(3) 0.056(4)
F(3) 0.067(3) 0.106(5) 0.152(6) 0.034(3) 0.034(4) 0.071(4)
F(4) 0.054(3) 0.154(6) 0.151(6) 0.033(4) 0.033(3) 0.076(5)
F(5) 0.291(12) 0.138(7) 0.119(6) -0.141(8) 0.052(7) -0.068(5)
F(6) 0.194(8) 0.084(4) 0.083(4) -0.016(5) -0.007(5) -0.009(3)
F(7) 0.082(5) 0.291(13) 0.323(14) -0.061(7) 0.082(7) -0.197(12)
F(8) 0.151(8) 0.408(18) 0.220(10) -0.191(10) 0.118(7) -0.190(12)
F(9) 0.237(9) 0.091(5) 0.081(4) 0.088(5) -0.034(5) -0.035(4)
F(10) 0.144(6) 0.105(5) 0.070(4) 0.083(4) -0.009(3) -0.024(3)
F(11) 0.471(18) 0.084(5) 0.041(4) 0.032(8) 0.013(6) 0.004(3)
F(12) 0.64(2) 0.047(4) 0.054(4) 0.038(8) -0.071(8) -0.012(3)
O(1) 0.044(3) 0.049(3) 0.044(3) -0.008(3) 0.009(2) -0.012(3)
O(2) 0.041(3) 0.042(3) 0.054(3) -0.011(2) 0.015(2) -0.022(3)
N(1) 0.026(3) 0.052(4) 0.034(3) -0.005(3) 0.011(3) -0.009(3)
N(2) 0.035(3) 0.031(3) 0.032(3) 0.006(3) 0.007(2) 0.000(3)
N(3) 0.026(3) 0.042(4) 0.038(4) -0.003(3) 0.014(2) -0.010(3)
N(4) 0.032(3) 0.041(4) 0.031(3) 0.007(3) 0.007(2) -0.000(3)
C(1) 0.033(4) 0.056(5) 0.045(5) -0.007(4) 0.006(3) -0.002(4)
C(2) 0.026(4) 0.065(5) 0.035(4) -0.010(4) -0.013(3) 0.012(4)
C(3) 0.039(4) 0.039(5) 0.025(4) 0.008(3) 0.003(3) -0.002(3)
C(4) 0.037(4) 0.040(5) 0.036(4) 0.001(3) 0.011(3) 0.002(4)
C(5) 0.039(4) 0.045(5) 0.030(4) -0.003(4) 0.004(3) -0.003(4)
C(6) 0.053(5) 0.060(6) 0.048(6) 0.004(5) 0.007(4) 0.017(5)
C(7) 0.034(4) 0.062(6) 0.045(5) -0.007(4) 0.001(4) 0.004(5)
C(8) 0.034(4) 0.052(5) 0.043(5) -0.003(4) 0.003(3) 0.001(4)
C(9) 0.033(4) 0.047(5) 0.035(4) -0.002(4) 0.006(3) -0.000(4)
C(10) 0.047(5) 0.059(6) 0.043(5) -0.003(4) -0.008(4) -0.007(4)
C(11) 0.073(7) 0.085(8) 0.025(5) 0.003(6) -0.015(4) -0.000(5)
C(12) 0.038(4) 0.042(5) 0.042(5) -0.002(4) 0.008(3) -0.011(4)
C(13) 0.037(4) 0.040(5) 0.033(4) -0.001(3) 0.012(3) -0.002(3)
C(14) 0.032(3) 0.036(4) 0.029(4) -0.000(4) 0.007(3) 0.006(3)
C(15) 0.033(4) 0.034(4) 0.038(4) 0.013(3) 0.011(3) 0.002(3)
C(16) 0.032(4) 0.031(4) 0.046(5) -0.006(3) 0.005(3) 0.003(3)
C(17) 0.037(4) 0.060(5) 0.063(5) 0.015(5) 0.026(4) 0.011(5)
C(18) 0.061(5) 0.043(5) 0.048(5) 0.005(4) 0.029(4) -0.002(4)
C(19) 0.040(4) 0.038(4) 0.042(4) -0.000(3) 0.015(3) 0.001(4)
C(20) 0.030(3) 0.035(4) 0.036(4) -0.002(4) 0.006(3) 0.008(4)
C(21) 0.042(4) 0.049(5) 0.044(5) 0.007(4) 0.013(4) 0.007(4)
C(22) 0.027(4) 0.065(6) 0.051(5) -0.006(4) 0.006(4) 0.005(4)
C(23) 0.039(4) 0.041(4) 0.039(4) 0.007(3) 0.010(3) -0.011(4)
C(24) 0.040(4) 0.056(5) 0.031(4) -0.001(4) 0.005(3) -0.009(4)
C(25) 0.031(4) 0.031(4) 0.041(5) -0.002(3) 0.009(3) -0.006(4)
C(26) 0.042(4) 0.035(4) 0.038(4) 0.008(3) 0.013(3) -0.003(4)
C(27) 0.040(4) 0.037(4) 0.040(5) 0.000(4) 0.017(3) -0.001(4)
C(28) 0.065(6) 0.061(6) 0.043(5) 0.006(5) 0.014(4) 0.017(5)
C(29) 0.077(6) 0.040(5) 0.046(5) -0.003(5) 0.001(5) 0.003(4)
C(30) 0.071(6) 0.044(5) 0.036(5) -0.007(4) 0.005(4) 0.000(4)
C(31) 0.026(3) 0.039(5) 0.032(4) -0.000(3) 0.002(3) 0.001(3)
C(32) 0.049(5) 0.043(5) 0.050(5) 0.010(4) -0.005(4) -0.012(4)
C(33) 0.050(5) 0.062(6) 0.039(5) 0.010(4) 0.002(4) -0.006(4)
C(34) 0.032(3) 0.041(4) 0.031(4) -0.001(3) 0.005(3) 0.001(3)
C(35) 0.035(4) 0.040(4) 0.033(4) 0.004(3) 0.016(3) 0.004(3)
C(36) 0.030(3) 0.032(4) 0.037(4) 0.004(3) 0.008(3) 0.012(4)
C(37) 0.027(3) 0.048(5) 0.039(4) -0.004(3) 0.006(3) -0.003(4)
C(38) 0.034(4) 0.039(4) 0.035(4) 0.001(3) 0.005(3) -0.006(3)
C(39) 0.042(4) 0.071(6) 0.061(5) 0.012(5) 0.026(4) 0.014(5)
C(40) 0.047(5) 0.055(5) 0.053(5) 0.010(4) 0.032(4) 0.003(4)
C(41) 0.045(4) 0.043(5) 0.041(5) 0.008(4) 0.014(4) 0.006(4)
C(42) 0.040(4) 0.033(4) 0.032(4) 0.010(3) 0.014(3) 0.016(3)
C(43) 0.029(4) 0.051(5) 0.040(4) -0.001(3) 0.006(3) 0.008(4)
C(44) 0.037(4) 0.063(6) 0.056(5) -0.002(4) 0.008(4) 0.018(5)
C(45) 0.074(7) 0.103(9) 0.050(6) -0.021(6) 0.007(5) -0.012(6)
C(46) 0.033(4) 0.052(5) 0.048(5) -0.003(4) 0.016(4) -0.019(4)
C(47) 0.084(7) 0.048(6) 0.060(6) -0.007(5) 0.018(5) -0.004(5)
C(48) 0.065(8) 0.269(19) 0.096(9) -0.017(10) 0.013(6) -0.128(11)
C(49) 0.027(4) 0.090(8) 0.088(8) -0.011(5) 0.027(5) -0.035(7)
C(50) 0.079(8) 0.050(7) 0.172(13) -0.019(6) 0.047(8) -0.026(7)

loop_
_atom_type_symbol
_atom_type_description
_atom_type_scat_dispersion_real
_atom_type_scat_dispersion_imag
_atom_type_scat_source
C C 0.003 0.002
;
International Tables for Crystallography
(1992, Vol. C, Tables 4.2.6.8 and 6.1.1.4)
;
H H 0.000 0.000
;
International Tables for Crystallography
(1992, Vol. C, Table 6.1.1.4)
;
O O 0.011 0.006
;
International Tables for Crystallography
(1992, Vol. C, Tables 4.2.6.8 and 6.1.1.4)
;
N N 0.006 0.003
;
International Tables for Crystallography
(1992, Vol. C, Tables 4.2.6.8 and 6.1.1.4)
;
Cu Cu 0.320 1.265
;
International Tables for Crystallography
(1992, Vol. C, Tables 4.2.6.8 and 6.1.1.4)
;
P P 0.102 0.094
;
International Tables for Crystallography
(1992, Vol. C, Tables 4.2.6.8 and 6.1.1.4)
;
F F 0.017 0.010
;
International Tables for Crystallography
(1992, Vol. C, Tables 4.2.6.8 and 6.1.1.4)
;

loop_
_geom_angle_atom_site_label_1
_geom_angle_atom_site_label_2
_geom_angle_atom_site_label_3
_geom_angle
_geom_angle_publ_flag
_geom_angle_site_symmetry_1
_geom_angle_site_symmetry_2
_geom_angle_site_symmetry_3
O(1) Cu(1) O(2) 178.55(19) yes . . .
O(1) Cu(1) N(1) 89.8(2) yes . . .
O(1) Cu(1) N(2) 90.6(2) yes . . .
O(1) Cu(1) N(3) 88.1(2) yes . . .
O(1) Cu(1) N(4) 90.3(2) yes . . .
O(2) Cu(1) N(1) 90.0(2) yes . . .
O(2) Cu(1) N(2) 90.9(2) yes . . .
O(2) Cu(1) N(3) 92.1(2) yes . . .
O(2) Cu(1) N(4) 88.3(2) yes . . .
N(1) Cu(1) N(2) 91.4(2) yes . . .
N(1) Cu(1) N(3) 177.7(2) yes . . .
N(1) Cu(1) N(4) 89.4(2) yes . . .
N(2) Cu(1) N(3) 89.5(2) yes . . .
N(2) Cu(1) N(4) 178.8(2) yes . . .
N(3) Cu(1) N(4) 89.7(2) yes . . .
F(1) P(1) F(2) 178.2(3) yes . . .
F(1) P(1) F(3) 91.7(3) yes . . .
F(1) P(1) F(4) 89.1(3) yes . . .
F(1) P(1) F(5) 92.7(4) yes . . .
F(1) P(1) F(6) 89.0(3) yes . . .
F(2) P(1) F(3) 88.8(3) yes . . .
F(2) P(1) F(4) 90.1(3) yes . . .
F(2) P(1) F(5) 89.0(4) yes . . .
F(2) P(1) F(6) 89.4(3) yes . . .
F(3) P(1) F(4) 172.3(4) yes . . .
F(3) P(1) F(5) 94.0(4) yes . . .
F(3) P(1) F(6) 87.0(3) yes . . .
F(4) P(1) F(5) 93.6(4) yes . . .
F(4) P(1) F(6) 85.4(4) yes . . .
F(5) P(1) F(6) 178.0(5) yes . . .
F(7) P(2) F(8) 178.5(6) yes . . .
F(7) P(2) F(9) 92.3(5) yes . . .
F(7) P(2) F(10) 84.1(5) yes . . .
F(7) P(2) F(11) 89.3(6) yes . . .
F(7) P(2) F(12) 86.6(7) yes . . .
F(8) P(2) F(9) 86.2(6) yes . . .
F(8) P(2) F(10) 97.3(5) yes . . .
F(8) P(2) F(11) 90.4(6) yes . . .
F(8) P(2) F(12) 93.6(7) yes . . .
F(9) P(2) F(10) 176.4(4) yes . . .
F(9) P(2) F(11) 85.7(4) yes . . .
F(9) P(2) F(12) 91.0(4) yes . . .
F(10) P(2) F(11) 93.5(4) yes . . .
F(10) P(2) F(12) 89.5(4) yes . . .
F(11) P(2) F(12) 174.6(8) yes . . .
Cu(1) O(1) C(46) 172.5(5) yes . . .
Cu(1) O(2) C(49) 165.5(6) yes . . .
Cu(1) N(1) C(1) 123.9(5) yes . . .
Cu(1) N(1) C(5) 119.8(4) yes . . .
C(1) N(1) C(5) 116.2(6) yes . . .
Cu(1) N(2) C(12) 118.7(5) yes . . .
Cu(1) N(2) C(16) 123.3(5) yes . . .
C(12) N(2) C(16) 118.0(6) yes . . .
Cu(1) N(3) C(23) 122.1(5) yes . . .
Cu(1) N(3) C(27) 121.9(5) yes . . .
C(23) N(3) C(27) 116.0(6) yes . . .
Cu(1) N(4) C(34) 120.5(4) yes . . .
Cu(1) N(4) C(38) 123.0(4) yes . . .
C(34) N(4) C(38) 116.5(6) yes . . .
N(1) C(1) C(2) 123.1(7) yes . . .
C(1) C(2) C(3) 120.9(6) yes . . .
C(2) C(3) C(4) 116.5(6) yes . . .
C(2) C(3) C(9) 123.0(6) yes . . .
C(4) C(3) C(9) 120.4(6) yes . . .
C(3) C(4) C(5) 119.3(7) yes . . .
N(1) C(5) C(4) 123.9(6) yes . . .
C(7) C(6) C(11) 119.9(8) yes . . .
C(6) C(7) C(8) 119.5(8) yes . . .
C(7) C(8) C(9) 122.4(7) yes . . .
C(3) C(9) C(8) 121.9(6) yes . . .
C(3) C(9) C(10) 120.2(7) yes . . .
C(8) C(9) C(10) 117.9(7) yes . . .
C(9) C(10) C(11) 119.6(8) yes . . .
C(6) C(11) C(10) 120.6(7) yes . . .
N(2) C(12) C(13) 121.8(7) yes . . .
C(12) C(13) C(14) 121.1(7) yes . . .
C(13) C(14) C(15) 115.2(6) yes . . .
C(13) C(14) C(20) 121.7(6) yes . . .
C(15) C(14) C(20) 123.0(7) yes . . .
C(14) C(15) C(16) 121.5(7) yes . . .
N(2) C(16) C(15) 122.5(7) yes . . .
C(18) C(17) C(22) 119.9(7) yes . . .
C(17) C(18) C(19) 120.3(8) yes . . .
C(18) C(19) C(20) 120.0(6) yes . . .
C(14) C(20) C(19) 120.4(6) yes . . .
C(14) C(20) C(21) 120.1(7) yes . . .
C(19) C(20) C(21) 119.5(7) yes . . .
C(20) C(21) C(22) 120.2(7) yes . . .
C(17) C(22) C(21) 120.1(7) yes . . .
N(3) C(23) C(24) 123.4(7) yes . . .
C(23) C(24) C(25) 120.9(7) yes . . .
C(24) C(25) C(26) 115.1(6) yes . . .
C(24) C(25) C(31) 121.7(7) yes . . .
C(26) C(25) C(31) 123.1(6) yes . . .
C(25) C(26) C(27) 121.3(7) yes . . .
N(3) C(27) C(26) 123.2(7) yes . . .
C(29) C(28) C(33) 119.4(8) yes . . .
C(28) C(29) C(30) 119.3(8) yes . . .
C(29) C(30) C(31) 121.1(7) yes . . .
C(25) C(31) C(30) 121.1(6) yes . . .
C(25) C(31) C(32) 121.2(7) yes . . .
C(30) C(31) C(32) 117.8(7) yes . . .
C(31) C(32) C(33) 122.1(8) yes . . .
C(28) C(33) C(32) 120.2(7) yes . . .
N(4) C(34) C(35) 123.5(5) yes . . .
C(34) C(35) C(36) 120.3(6) yes . . .
C(35) C(36) C(37) 116.0(6) yes . . .
C(35) C(36) C(42) 121.8(6) yes . . .
C(37) C(36) C(42) 122.2(5) yes . . .
C(36) C(37) C(38) 120.4(6) yes . . .
N(4) C(38) C(37) 123.3(6) yes . . .
C(40) C(39) C(44) 119.6(8) yes . . .
C(39) C(40) C(41) 121.0(8) yes . . .
C(40) C(41) C(42) 120.7(7) yes . . .
C(36) C(42) C(41) 121.6(6) yes . . .
C(36) C(42) C(43) 120.6(6) yes . . .
C(41) C(42) C(43) 117.8(6) yes . . .
C(42) C(43) C(44) 121.1(7) yes . . .
C(39) C(44) C(43) 119.8(7) yes . . .
O(1) C(46) C(45) 121.9(8) yes . . .
O(1) C(46) C(47) 121.6(7) yes . . .
C(45) C(46) C(47) 116.5(7) yes . . .
O(2) C(49) C(48) 121.5(11) yes . . .
O(2) C(49) C(50) 120.7(9) yes . . .
C(48) C(49) C(50) 117.9(11) yes . . .
N(1) C(1) H(1) 118.5(8) no . . .
C(2) C(1) H(1) 118.4(8) no . . .
C(1) C(2) H(2) 119.5(9) no . . .
C(3) C(2) H(2) 119.5(9) no . . .
C(3) C(4) H(3) 120.3(8) no . . .
C(5) C(4) H(3) 120.4(7) no . . .
N(1) C(5) H(4) 118.1(8) no . . .
C(4) C(5) H(4) 118.0(9) no . . .
C(7) C(6) H(5) 120.1(11) no . . .
C(11) C(6) H(5) 120.1(10) no . . .
C(6) C(7) H(6) 120.2(10) no . . .
C(8) C(7) H(6) 120.3(9) no . . .
C(7) C(8) H(7) 118.8(9) no . . .
C(9) C(8) H(7) 118.8(9) no . . .
C(9) C(10) H(8) 120.3(9) no . . .
C(11) C(10) H(8) 120.1(9) no . . .
C(6) C(11) H(9) 119.6(11) no . . .
C(10) C(11) H(9) 119.8(12) no . . .
N(2) C(12) H(10) 119.1(9) no . . .
C(13) C(12) H(10) 119.1(9) no . . .
C(12) C(13) H(11) 119.4(9) no . . .
C(14) C(13) H(11) 119.4(9) no . . .
C(14) C(15) H(12) 119.2(8) no . . .
C(16) C(15) H(12) 119.3(8) no . . .
N(2) C(16) H(13) 118.8(8) no . . .
C(15) C(16) H(13) 118.8(9) no . . .
C(18) C(17) H(14) 120.1(10) no . . .
C(22) C(17) H(14) 120.0(9) no . . .
C(17) C(18) H(15) 119.9(10) no . . .
C(19) C(18) H(15) 119.8(9) no . . .
C(18) C(19) H(16) 120.1(9) no . . .
C(20) C(19) H(16) 119.9(9) no . . .
C(20) C(21) H(17) 119.9(9) no . . .
C(22) C(21) H(17) 119.9(8) no . . .
C(17) C(22) H(18) 119.9(9) no . . .
C(21) C(22) H(18) 120.0(10) no . . .
N(3) C(23) H(19) 118.3(8) no . . .
C(24) C(23) H(19) 118.3(9) no . . .
C(23) C(24) H(20) 119.6(9) no . . .
C(25) C(24) H(20) 119.5(8) no . . .
C(25) C(26) H(21) 119.3(8) no . . .
C(27) C(26) H(21) 119.4(9) no . . .
N(3) C(27) H(22) 118.4(8) no . . .
C(26) C(27) H(22) 118.4(8) no . . .
C(29) C(28) H(23) 120.2(11) no . . .
C(33) C(28) H(23) 120.4(10) no . . .
C(28) C(29) H(24) 120.4(10) no . . .
C(30) C(29) H(24) 120.3(10) no . . .
C(29) C(30) H(25) 119.4(9) no . . .
C(31) C(30) H(25) 119.4(9) no . . .
C(31) C(32) H(26) 119.0(9) no . . .
C(33) C(32) H(26) 119.0(9) no . . .
C(28) C(33) H(27) 119.9(10) no . . .
C(32) C(33) H(27) 119.9(10) no . . .
N(4) C(34) H(28) 118.2(8) no . . .
C(35) C(34) H(28) 118.3(8) no . . .
C(34) C(35) H(29) 119.8(7) no . . .
C(36) C(35) H(29) 119.9(8) no . . .
C(36) C(37) H(30) 119.8(8) no . . .
C(38) C(37) H(30) 119.8(8) no . . .
N(4) C(38) H(31) 118.3(8) no . . .
C(37) C(38) H(31) 118.3(7) no . . .
C(40) C(39) H(32) 120.2(10) no . . .
C(44) C(39) H(32) 120.2(9) no . . .
C(39) C(40) H(33) 119.5(10) no . . .
C(41) C(40) H(33) 119.5(9) no . . .
C(40) C(41) H(34) 119.7(9) no . . .
C(42) C(41) H(34) 119.7(9) no . . .
C(42) C(43) H(35) 119.6(8) no . . .
C(44) C(43) H(35) 119.4(8) no . . .
C(39) C(44) H(36) 120.0(10) no . . .
C(43) C(44) H(36) 120.1(10) no . . .
C(46) C(45) H(37) 109.3 no . . .
C(46) C(45) H(38) 109.5 no . . .
C(46) C(45) H(39) 109.6 no . . .
H(37) C(45) H(38) 109.5 no . . .
H(37) C(45) H(39) 109.5 no . . .
H(38) C(45) H(39) 109.5 no . . .
C(46) C(47) H(40) 109.4 no . . .
C(46) C(47) H(41) 109.5 no . . .
C(46) C(47) H(42) 109.5 no . . .
H(40) C(47) H(41) 109.5 no . . .
H(40) C(47) H(42) 109.5 no . . .
H(41) C(47) H(42) 109.5 no . . .
C(49) C(48) H(43) 109.5 no . . .
C(49) C(48) H(44) 109.3 no . . .
C(49) C(48) H(45) 109.6 no . . .
H(43) C(48) H(44) 109.5 no . . .
H(43) C(48) H(45) 109.5 no . . .
H(44) C(48) H(45) 109.5 no . . .
C(49) C(50) H(46) 109.5 no . . .
C(49) C(50) H(47) 109.5 no . . .
C(49) C(50) H(48) 109.4 no . . .
H(46) C(50) H(47) 109.5 no . . .
H(46) C(50) H(48) 109.5 no . . .
H(47) C(50) H(48) 109.5 no . . .

loop_
_geom_bond_atom_site_label_1
_geom_bond_atom_site_label_2
_geom_bond_distance
_geom_bond_publ_flag
_geom_bond_site_symmetry_1
_geom_bond_site_symmetry_2
Cu(1) O(1) 2.529(5) yes . .
Cu(1) O(2) 2.397(5) yes . .
Cu(1) N(1) 2.024(6) yes . .
Cu(1) N(2) 2.020(5) yes . .
Cu(1) N(3) 2.019(6) yes . .
Cu(1) N(4) 2.014(5) yes . .
P(1) F(1) 1.568(6) yes . .
P(1) F(2) 1.587(7) yes . .
P(1) F(3) 1.576(6) yes . .
P(1) F(4) 1.568(6) yes . .
P(1) F(5) 1.510(8) yes . .
P(1) F(6) 1.598(7) yes . .
P(2) F(7) 1.539(9) yes . .
P(2) F(8) 1.473(11) yes . .
P(2) F(9) 1.568(8) yes . .
P(2) F(10) 1.552(7) yes . .
P(2) F(11) 1.472(7) yes . .
P(2) F(12) 1.477(7) yes . .
O(1) C(46) 1.227(10) yes . .
O(2) C(49) 1.225(13) yes . .
N(1) C(1) 1.342(9) yes . .
N(1) C(5) 1.359(10) yes . .
N(2) C(12) 1.338(10) yes . .
N(2) C(16) 1.333(10) yes . .
N(3) C(23) 1.348(10) yes . .
N(3) C(27) 1.367(9) yes . .
N(4) C(34) 1.348(9) yes . .
N(4) C(38) 1.329(8) yes . .
C(1) C(2) 1.383(11) yes . .
C(2) C(3) 1.387(11) yes . .
C(3) C(4) 1.401(9) yes . .
C(3) C(9) 1.483(10) yes . .
C(4) C(5) 1.387(10) yes . .
C(6) C(7) 1.377(12) yes . .
C(6) C(11) 1.375(14) yes . .
C(7) C(8) 1.378(12) yes . .
C(8) C(9) 1.376(11) yes . .
C(9) C(10) 1.405(11) yes . .
C(10) C(11) 1.398(12) yes . .
C(12) C(13) 1.396(11) yes . .
C(13) C(14) 1.382(11) yes . .
C(14) C(15) 1.392(10) yes . .
C(14) C(20) 1.489(9) yes . .
C(15) C(16) 1.373(11) yes . .
C(17) C(18) 1.374(11) yes . .
C(17) C(22) 1.368(12) yes . .
C(18) C(19) 1.392(12) yes . .
C(19) C(20) 1.383(11) yes . .
C(20) C(21) 1.374(10) yes . .
C(21) C(22) 1.400(11) yes . .
C(23) C(24) 1.374(10) yes . .
C(24) C(25) 1.409(11) yes . .
C(25) C(26) 1.395(11) yes . .
C(25) C(31) 1.474(10) yes . .
C(26) C(27) 1.368(10) yes . .
C(28) C(29) 1.389(12) yes . .
C(28) C(33) 1.387(13) yes . .
C(29) C(30) 1.392(12) yes . .
C(30) C(31) 1.384(11) yes . .
C(31) C(32) 1.387(10) yes . .
C(32) C(33) 1.353(11) yes . .
C(34) C(35) 1.364(10) yes . .
C(35) C(36) 1.399(8) yes . .
C(36) C(37) 1.376(10) yes . .
C(36) C(42) 1.476(10) yes . .
C(37) C(38) 1.388(10) yes . .
C(39) C(40) 1.386(11) yes . .
C(39) C(44) 1.375(13) yes . .
C(40) C(41) 1.379(12) yes . .
C(41) C(42) 1.408(11) yes . .
C(42) C(43) 1.395(9) yes . .
C(43) C(44) 1.407(11) yes . .
C(45) C(46) 1.490(11) yes . .
C(46) C(47) 1.483(12) yes . .
C(48) C(49) 1.446(16) yes . .
C(49) C(50) 1.522(16) yes . .
C(1) H(1) 0.950(12) no . .
C(2) H(2) 0.950(9) no . .
C(4) H(3) 0.950(11) no . .
C(5) H(4) 0.950(9) no . .
C(6) H(5) 0.950(13) no . .
C(7) H(6) 0.950(13) no . .
C(8) H(7) 0.950(11) no . .
C(10) H(8) 0.950(13) no . .
C(11) H(9) 0.950(11) no . .
C(12) H(10) 0.950(11) no . .
C(13) H(11) 0.950(11) no . .
C(15) H(12) 0.950(11) no . .
C(16) H(13) 0.950(10) no . .
C(17) H(14) 0.950(11) no . .
C(18) H(15) 0.950(12) no . .
C(19) H(16) 0.950(10) no . .
C(21) H(17) 0.950(12) no . .
C(22) H(18) 0.950(11) no . .
C(23) H(19) 0.950(11) no . .
C(24) H(20) 0.950(11) no . .
C(26) H(21) 0.950(11) no . .
C(27) H(22) 0.950(11) no . .
C(28) H(23) 0.950(12) no . .
C(29) H(24) 0.950(13) no . .
C(30) H(25) 0.950(11) no . .
C(32) H(26) 0.950(12) no . .
C(33) H(27) 0.950(11) no . .
C(34) H(28) 0.950(9) no . .
C(35) H(29) 0.950(10) no . .
C(37) H(30) 0.950(9) no . .
C(38) H(31) 0.950(10) no . .
C(39) H(32) 0.950(12) no . .
C(40) H(33) 0.950(12) no . .
C(41) H(34) 0.950(10) no . .
C(43) H(35) 0.950(11) no . .
C(44) H(36) 0.950(11) no . .
C(45) H(37) 0.950 no . .
C(45) H(38) 0.950 no . .
C(45) H(39) 0.950 no . .
C(47) H(40) 0.950 no . .
C(47) H(41) 0.950 no . .
C(47) H(42) 0.950 no . .
C(48) H(43) 0.950 no . .
C(48) H(44) 0.950 no . .
C(48) H(45) 0.950 no . .
C(50) H(46) 0.950 no . .
C(50) H(47) 0.950 no . .
C(50) H(48) 0.950 no . .

loop_
_geom_contact_atom_site_label_1
_geom_contact_atom_site_label_2
_geom_contact_distance
_geom_contact_publ_flag
_geom_contact_site_symmetry_1
_geom_contact_site_symmetry_2
F(1) C(35) 3.421(9) ? . .
F(1) C(41) 3.407(10) ? . .
F(1) C(45) 3.529(11) ? . 2_645
F(1) C(45) 3.324(10) ? . 4_554
F(2) C(26) 3.589(10) ? . .
F(2) C(37) 3.432(9) ? . 2_645
F(2) C(43) 3.380(10) ? . 2_645
F(3) O(1) 3.539(8) ? . 2_645
F(3) C(37) 3.169(10) ? . 2_645
F(3) C(38) 3.076(9) ? . 2_645
F(3) C(45) 3.470(12) ? . 2_645
F(3) C(46) 3.178(10) ? . 2_645
F(3) C(47) 3.336(11) ? . 2_645
F(4) O(2) 3.330(8) ? . .
F(4) C(34) 3.169(10) ? . .
F(4) C(35) 3.324(10) ? . .
F(4) C(48) 3.272(12) ? . .
F(4) C(49) 2.983(10) ? . .
F(4) C(50) 3.253(13) ? . .
F(5) C(17) 3.448(13) ? . 2_545
F(5) C(40) 3.340(11) ? . 3_655
F(6) C(27) 3.590(11) ? . .
F(6) C(28) 3.449(10) ? . 3_656
F(6) C(33) 3.494(10) ? . 3_656
F(6) C(34) 3.495(9) ? . .
F(6) C(35) 3.207(9) ? . .
F(6) C(36) 3.222(10) ? . .
F(6) C(37) 3.480(10) ? . .
F(7) O(2) 3.132(9) ? . .
F(7) C(12) 3.093(14) ? . .
F(7) C(13) 3.369(14) ? . .
F(7) C(48) 3.260(16) ? . .
F(7) C(49) 2.992(12) ? . .
F(7) C(50) 3.548(14) ? . .
F(8) C(45) 3.535(14) ? . 2_545
F(8) C(46) 3.191(13) ? . 2_545
F(8) C(47) 3.236(14) ? . 2_545
F(8) C(48) 3.367(17) ? . 3_555
F(9) F(9) 3.407(11) ? . 3_555
F(9) C(15) 3.301(10) ? . 2_545
F(9) C(48) 3.574(15) ? . .
F(9) C(48) 3.254(13) ? . 3_555
F(10) C(13) 3.150(8) ? . .
F(10) C(21) 3.321(10) ? . .
F(10) C(39) 3.319(10) ? . 1_455
F(11) C(18) 3.142(11) ? . 4_554
F(11) C(19) 3.112(10) ? . 4_554
F(11) C(48) 3.404(16) ? . 3_555
F(12) C(12) 3.491(13) ? . .
F(12) C(13) 3.183(10) ? . .
F(12) C(15) 3.397(10) ? . 2_545
F(12) C(16) 3.502(11) ? . 2_545
O(1) F(3) 3.539(8) ? . 2_655
O(2) F(4) 3.330(8) ? . .
O(2) F(7) 3.132(9) ? . .
C(2) C(6) 3.526(12) ? . 3_565
C(2) C(7) 3.545(10) ? . 3_565
C(4) C(31) 3.580(11) ? . 4_554
C(4) C(32) 3.478(11) ? . 4_554
C(6) C(2) 3.526(12) ? . 3_565
C(7) C(2) 3.545(10) ? . 3_565
C(12) F(7) 3.093(14) ? . .
C(12) F(12) 3.491(13) ? . .
C(13) F(7) 3.369(14) ? . .
C(13) F(10) 3.150(8) ? . .
C(13) F(12) 3.183(10) ? . .
C(15) F(9) 3.301(10) ? . 2_555
C(15) F(12) 3.397(10) ? . 2_555
C(16) F(12) 3.502(11) ? . 2_555
C(17) F(5) 3.448(13) ? . 2_555
C(18) F(11) 3.142(11) ? . 4_555
C(19) F(11) 3.112(10) ? . 4_555
C(19) C(50) 3.536(13) ? . 2_555
C(21) F(10) 3.321(10) ? . .
C(22) C(43) 3.568(10) ? . 1_455
C(26) F(2) 3.589(10) ? . .
C(26) C(28) 3.534(12) ? . 3_656
C(27) F(6) 3.590(11) ? . .
C(28) F(6) 3.449(10) ? . 3_656
C(28) C(26) 3.534(12) ? . 3_656
C(31) C(4) 3.580(11) ? . 4_555
C(32) C(4) 3.478(11) ? . 4_555
C(33) F(6) 3.494(10) ? . 3_656
C(34) F(4) 3.169(10) ? . .
C(34) F(6) 3.495(9) ? . .
C(35) F(1) 3.421(9) ? . .
C(35) F(4) 3.324(10) ? . .
C(35) F(6) 3.207(9) ? . .
C(36) F(6) 3.222(10) ? . .
C(37) F(2) 3.432(9) ? . 2_655
C(37) F(3) 3.169(10) ? . 2_655
C(37) F(6) 3.480(10) ? . .
C(38) F(3) 3.076(9) ? . 2_655
C(39) F(10) 3.319(10) ? . 1_655
C(40) F(5) 3.340(11) ? . 3_655
C(41) F(1) 3.407(10) ? . .
C(43) F(2) 3.380(10) ? . 2_655
C(43) C(22) 3.568(10) ? . 1_655
C(45) F(1) 3.529(11) ? . 2_655
C(45) F(1) 3.324(10) ? . 4_555
C(45) F(3) 3.470(12) ? . 2_655
C(45) F(8) 3.535(14) ? . 2_555
C(46) F(3) 3.178(10) ? . 2_655
C(46) F(8) 3.191(13) ? . 2_555
C(47) F(3) 3.336(11) ? . 2_655
C(47) F(8) 3.236(14) ? . 2_555
C(48) F(4) 3.272(12) ? . .
C(48) F(7) 3.260(16) ? . .
C(48) F(8) 3.367(17) ? . 3_555
C(48) F(9) 3.574(15) ? . .
C(48) F(9) 3.254(13) ? . 3_555
C(48) F(11) 3.404(16) ? . 3_555
C(49) F(4) 2.983(10) ? . .
C(49) F(7) 2.992(12) ? . .
C(50) F(4) 3.253(13) ? . .
C(50) F(7) 3.548(14) ? . .
C(50) C(19) 3.536(13) ? . 2_545
P(1) H(22) 3.530(8) ? . .
P(1) H(27) 3.493(8) ? . 3_656
P(1) H(30) 3.556(8) ? . 2_645
P(1) H(46) 3.543 ? . .
P(2) H(11) 3.501(7) ? . .
P(2) H(12) 3.397(7) ? . 2_545
P(2) H(43) 3.543 ? . .
P(2) H(44) 3.560 ? . 3_555
F(1) H(29) 3.102(9) ? . .
F(1) H(34) 2.697(10) ? . .
F(1) H(37) 3.326 ? . 4_554
F(1) H(38) 2.772 ? . 2_645
F(1) H(38) 2.869 ? . 4_554
F(1) H(39) 3.244 ? . 4_554
F(1) H(40) 3.347 ? . 2_645
F(2) H(21) 2.914(10) ? . .
F(2) H(22) 2.968(10) ? . .
F(2) H(27) 2.897(9) ? . 3_656
F(2) H(30) 2.793(10) ? . 2_645
F(2) H(35) 2.460(10) ? . 2_645
F(2) H(46) 2.766 ? . .
F(3) H(27) 2.786(11) ? . 3_656
F(3) H(30) 2.858(10) ? . 2_645
F(3) H(31) 2.653(9) ? . 2_645
F(3) H(38) 3.236 ? . 2_645
F(3) H(39) 3.399 ? . 2_645
F(3) H(40) 2.660 ? . 2_645
F(4) H(22) 2.811(11) ? . .
F(4) H(28) 3.071(10) ? . .
F(4) H(29) 3.338(10) ? . .
F(4) H(37) 3.214 ? . 4_554
F(4) H(44) 3.062 ? . .
F(4) H(45) 3.196 ? . .
F(4) H(46) 2.646 ? . .
F(5) H(14) 2.869(13) ? . 2_545
F(5) H(15) 3.294(13) ? . 2_545
F(5) H(30) 3.226(11) ? . 2_645
F(5) H(33) 2.464(11) ? . 3_655
F(5) H(34) 3.549(12) ? . 3_655
F(5) H(38) 3.543 ? . 4_554
F(5) H(46) 3.600 ? . .
F(6) H(22) 2.877(11) ? . .
F(6) H(23) 2.792(10) ? . 3_656
F(6) H(27) 2.877(10) ? . 3_656
F(6) H(29) 3.523(9) ? . .
F(6) H(40) 3.064 ? . 2_645
F(7) H(1) 2.969(14) ? . .
F(7) H(6) 3.509(14) ? . 3_565
F(7) H(10) 2.797(13) ? . .
F(7) H(11) 3.288(15) ? . .
F(7) H(43) 2.655 ? . .
F(7) H(47) 3.493 ? . .
F(7) H(48) 3.458 ? . .
F(8) H(12) 3.400(13) ? . 2_545
F(8) H(13) 2.904(15) ? . 2_545
F(8) H(37) 2.972 ? . 2_545
F(8) H(41) 2.909 ? . 2_545
F(8) H(42) 3.131 ? . 2_545
F(8) H(43) 3.313 ? . 3_555
F(8) H(44) 2.905 ? . 3_555
F(8) H(45) 3.345 ? . 3_555
F(9) H(12) 2.482(10) ? . 2_545
F(9) H(13) 3.520(11) ? . 2_545
F(9) H(16) 3.224(11) ? . 2_545
F(9) H(43) 2.833 ? . .
F(9) H(43) 2.633 ? . 3_555
F(9) H(44) 3.147 ? . 3_555
F(9) H(45) 3.533 ? . 3_555
F(9) H(47) 3.172 ? . .
F(10) H(5) 3.163(11) ? . 3_565
F(10) H(6) 3.047(11) ? . 3_565
F(10) H(11) 2.876(8) ? . .
F(10) H(17) 2.471(10) ? . .
F(10) H(32) 2.766(10) ? . 1_455
F(10) H(41) 3.494 ? . 2_545
F(11) H(6) 3.003(12) ? . 3_565
F(11) H(15) 2.574(13) ? . 4_554
F(11) H(16) 2.513(11) ? . 4_554
F(11) H(32) 3.174(15) ? . 1_455
F(11) H(43) 3.449 ? . .
F(11) H(43) 3.198 ? . 3_555
F(11) H(44) 2.755 ? . 3_555
F(12) H(9) 2.772(12) ? . 4_555
F(12) H(10) 3.135(15) ? . .
F(12) H(11) 2.536(10) ? . .
F(12) H(12) 2.716(11) ? . 2_545
F(12) H(13) 2.922(12) ? . 2_545
F(12) H(17) 3.297(14) ? . .
F(12) H(47) 3.509 ? . .
F(12) H(48) 3.434 ? . .
C(1) H(5) 3.546(12) ? . 3_565
C(2) H(20) 3.584(11) ? . 4_554
C(3) H(20) 3.398(11) ? . 4_554
C(4) H(20) 3.315(11) ? . 4_554
C(5) H(20) 3.476(11) ? . 4_554
C(5) H(26) 3.560(12) ? . 4_554
C(6) H(1) 3.419(12) ? . 3_565
C(6) H(2) 3.283(12) ? . 3_565
C(6) H(32) 3.521(12) ? . 3_665
C(6) H(36) 3.214(12) ? . 3_665
C(7) H(2) 2.954(11) ? . 3_565
C(7) H(32) 2.887(12) ? . 3_665
C(7) H(36) 3.447(12) ? . 3_665
C(8) H(2) 3.138(10) ? . 3_565
C(10) H(11) 3.292(10) ? . 4_554
C(11) H(11) 3.312(12) ? . 4_554
C(11) H(48) 3.332 ? . 4_554
C(12) H(8) 3.118(11) ? . 4_555
C(12) H(9) 3.562(13) ? . 4_555
C(13) H(5) 3.591(11) ? . 3_565
C(13) H(8) 2.900(11) ? . 4_555
C(13) H(9) 3.398(13) ? . 4_555
C(14) H(5) 3.225(11) ? . 3_565
C(15) H(5) 3.080(11) ? . 3_565
C(15) H(9) 3.594(11) ? . 3_565
C(15) H(47) 3.561 ? . 2_555
C(16) H(5) 3.354(10) ? . 3_565
C(17) H(7) 3.123(11) ? . 2_545
C(17) H(24) 3.417(13) ? . 3_556
C(17) H(32) 3.576(12) ? . 4_455
C(17) H(33) 3.393(12) ? . 4_455
C(17) H(35) 3.577(10) ? . 1_455
C(18) H(6) 3.111(11) ? . 2_545
C(18) H(7) 3.219(11) ? . 2_545
C(18) H(32) 3.108(13) ? . 4_455
C(18) H(33) 3.297(13) ? . 4_455
C(18) H(44) 3.409 ? . 2_555
C(18) H(46) 3.418 ? . 2_555
C(18) H(47) 3.073 ? . 2_555
C(19) H(6) 3.186(11) ? . 2_545
C(19) H(7) 3.264(11) ? . 2_545
C(19) H(46) 3.587 ? . 2_555
C(19) H(47) 2.697 ? . 2_555
C(20) H(7) 3.220(11) ? . 2_545
C(20) H(47) 3.360 ? . 2_555
C(21) H(7) 3.079(11) ? . 2_545
C(21) H(36) 3.312(11) ? . 1_455
C(21) H(42) 3.547 ? . 2_545
C(22) H(3) 3.354(12) ? . 2_545
C(22) H(7) 3.038(11) ? . 2_545
C(22) H(35) 3.402(10) ? . 1_455
C(22) H(36) 3.479(12) ? . 1_455
C(22) H(42) 3.434 ? . 2_545
C(24) H(29) 3.551(10) ? . 4_555
C(26) H(23) 3.463(12) ? . 3_656
C(28) H(3) 3.388(11) ? . 4_555
C(28) H(14) 3.568(13) ? . 3_556
C(28) H(21) 3.278(11) ? . 3_656
C(29) H(3) 3.425(12) ? . 4_555
C(29) H(14) 3.128(13) ? . 3_556
C(30) H(3) 3.294(12) ? . 4_555
C(31) H(3) 3.184(11) ? . 4_555
C(32) H(3) 3.166(11) ? . 4_555
C(32) H(4) 3.397(12) ? . 4_555
C(33) H(3) 3.274(11) ? . 4_555
C(33) H(4) 3.287(12) ? . 4_555
C(33) H(21) 3.087(11) ? . 3_656
C(34) H(20) 3.194(10) ? . 4_554
C(34) H(26) 3.084(11) ? . 4_554
C(35) H(20) 3.302(10) ? . 4_554
C(35) H(26) 2.701(11) ? . 4_554
C(36) H(26) 2.957(11) ? . 4_554
C(36) H(27) 3.593(12) ? . 4_554
C(37) H(23) 3.342(12) ? . 3_656
C(37) H(26) 3.516(11) ? . 4_554
C(37) H(27) 3.354(12) ? . 4_554
C(39) H(6) 3.257(12) ? . 3_665
C(39) H(15) 3.187(13) ? . 4_654
C(39) H(24) 3.363(12) ? . 2_655
C(39) H(25) 3.135(12) ? . 2_655
C(39) H(41) 3.018 ? . 2_645
C(40) H(14) 3.349(12) ? . 4_654
C(40) H(15) 3.221(13) ? . 4_654
C(40) H(24) 2.965(12) ? . 2_655
C(40) H(25) 3.582(12) ? . 2_655
C(40) H(38) 3.390 ? . 2_645
C(40) H(41) 2.756 ? . 2_645
C(41) H(24) 3.201(12) ? . 2_655
C(41) H(38) 3.430 ? . 2_645
C(41) H(40) 3.545 ? . 2_645
C(41) H(41) 3.029 ? . 2_645
C(42) H(25) 3.522(11) ? . 2_655
C(42) H(26) 3.564(10) ? . 4_554
C(42) H(41) 3.551 ? . 2_645
C(43) H(18) 3.264(11) ? . 1_655
C(43) H(21) 3.572(11) ? . 2_655
C(43) H(25) 3.010(11) ? . 2_655
C(44) H(17) 3.595(11) ? . 1_655
C(44) H(18) 3.478(12) ? . 1_655
C(44) H(25) 2.803(12) ? . 2_655
C(44) H(41) 3.524 ? . 2_645
C(45) H(29) 3.538(12) ? . 4_555
C(45) H(45) 3.588 ? . 4_555
C(47) H(18) 3.157(12) ? . 2_555
C(48) H(37) 3.257 ? . 4_554
C(50) H(12) 3.584(12) ? . 2_545
C(50) H(16) 3.484(13) ? . 2_545
H(1) F(7) 2.969(14) ? . .
H(1) C(6) 3.419(12) ? . 3_565
H(1) H(5) 3.195(12) ? . 3_565
H(1) H(6) 3.505(10) ? . 3_565
H(2) C(6) 3.283(12) ? . 3_565
H(2) C(7) 2.954(11) ? . 3_565
H(2) C(8) 3.138(10) ? . 3_565
H(2) H(6) 3.172(11) ? . 3_565
H(2) H(7) 3.458(10) ? . 3_565
H(3) C(22) 3.354(12) ? . 2_555
H(3) C(28) 3.388(11) ? . 4_554
H(3) C(29) 3.425(12) ? . 4_554
H(3) C(30) 3.294(12) ? . 4_554
H(3) C(31) 3.184(11) ? . 4_554
H(3) C(32) 3.166(11) ? . 4_554
H(3) C(33) 3.274(11) ? . 4_554
H(3) H(18) 3.118(11) ? . 2_555
H(4) C(32) 3.397(12) ? . 4_554
H(4) C(33) 3.287(12) ? . 4_554
H(4) H(26) 3.361(12) ? . 4_554
H(4) H(27) 3.174(11) ? . 4_554
H(5) F(10) 3.163(11) ? . 3_565
H(5) C(1) 3.546(12) ? . 3_565
H(5) C(13) 3.591(11) ? . 3_565
H(5) C(14) 3.225(11) ? . 3_565
H(5) C(15) 3.080(11) ? . 3_565
H(5) C(16) 3.354(10) ? . 3_565
H(5) H(1) 3.195(12) ? . 3_565
H(5) H(12) 3.345(11) ? . 3_565
H(5) H(32) 3.530(11) ? . 3_665
H(5) H(36) 3.098(12) ? . 3_665
H(6) F(7) 3.509(14) ? . 3_565
H(6) F(10) 3.047(11) ? . 3_565
H(6) F(11) 3.003(12) ? . 3_565
H(6) C(18) 3.111(11) ? . 2_555
H(6) C(19) 3.186(11) ? . 2_555
H(6) C(39) 3.257(12) ? . 3_665
H(6) H(1) 3.505(10) ? . 3_565
H(6) H(2) 3.172(11) ? . 3_565
H(6) H(15) 3.094(11) ? . 2_555
H(6) H(16) 3.217(12) ? . 2_555
H(6) H(32) 2.385(12) ? . 3_665
H(6) H(36) 3.516(12) ? . 3_665
H(7) C(17) 3.123(11) ? . 2_555
H(7) C(18) 3.219(11) ? . 2_555
H(7) C(19) 3.264(11) ? . 2_555
H(7) C(20) 3.220(11) ? . 2_555
H(7) C(21) 3.079(11) ? . 2_555
H(7) C(22) 3.038(11) ? . 2_555
H(7) H(2) 3.458(10) ? . 3_565
H(7) H(17) 3.545(12) ? . 2_555
H(7) H(18) 3.499(10) ? . 2_555
H(8) C(12) 3.118(11) ? . 4_554
H(8) C(13) 2.900(11) ? . 4_554
H(8) H(10) 3.082(11) ? . 4_554
H(8) H(11) 2.707(10) ? . 4_554
H(9) F(12) 2.772(12) ? . 4_554
H(9) C(12) 3.562(13) ? . 4_554
H(9) C(13) 3.398(13) ? . 4_554
H(9) C(15) 3.594(11) ? . 3_565
H(9) H(10) 3.052(13) ? . 4_554
H(9) H(11) 2.728(13) ? . 4_554
H(9) H(12) 3.289(11) ? . 3_565
H(9) H(48) 2.814 ? . 4_554
H(10) F(7) 2.797(13) ? . .
H(10) F(12) 3.135(15) ? . .
H(10) H(8) 3.082(11) ? . 4_555
H(10) H(9) 3.052(13) ? . 4_555
H(11) P(2) 3.501(7) ? . .
H(11) F(7) 3.288(15) ? . .
H(11) F(10) 2.876(8) ? . .
H(11) F(12) 2.536(10) ? . .
H(11) C(10) 3.292(10) ? . 4_555
H(11) C(11) 3.312(12) ? . 4_555
H(11) H(8) 2.707(10) ? . 4_555
H(11) H(9) 2.728(13) ? . 4_555
H(12) P(2) 3.397(7) ? . 2_555
H(12) F(8) 3.400(13) ? . 2_555
H(12) F(9) 2.482(10) ? . 2_555
H(12) F(12) 2.716(11) ? . 2_555
H(12) C(50) 3.584(12) ? . 2_555
H(12) H(5) 3.345(11) ? . 3_565
H(12) H(9) 3.289(11) ? . 3_565
H(12) H(47) 2.777 ? . 2_555
H(12) H(48) 3.579 ? . 2_555
H(13) F(8) 2.904(15) ? . 2_555
H(13) F(9) 3.520(11) ? . 2_555
H(13) F(12) 2.922(12) ? . 2_555
H(14) F(5) 2.869(13) ? . 2_555
H(14) C(28) 3.568(13) ? . 3_556
H(14) C(29) 3.128(13) ? . 3_556
H(14) C(40) 3.349(12) ? . 4_455
H(14) H(23) 3.401(12) ? . 3_556
H(14) H(24) 2.608(13) ? . 3_556
H(14) H(30) 3.212(9) ? . 1_455
H(14) H(32) 3.451(11) ? . 4_455
H(14) H(33) 2.820(12) ? . 4_455
H(14) H(35) 3.546(11) ? . 1_455
H(15) F(5) 3.294(13) ? . 2_555
H(15) F(11) 2.574(13) ? . 4_555
H(15) C(39) 3.187(13) ? . 4_455
H(15) C(40) 3.221(13) ? . 4_455
H(15) H(6) 3.094(11) ? . 2_545
H(15) H(32) 2.558(12) ? . 4_455
H(15) H(33) 2.617(13) ? . 4_455
H(15) H(44) 2.811 ? . 2_555
H(15) H(46) 3.478 ? . 2_555
H(15) H(47) 3.191 ? . 2_555
H(16) F(9) 3.224(11) ? . 2_555
H(16) F(11) 2.513(11) ? . 4_555
H(16) C(50) 3.484(13) ? . 2_555
H(16) H(6) 3.217(12) ? . 2_545
H(16) H(44) 3.323 ? . 2_555
H(16) H(47) 2.563 ? . 2_555
H(17) F(10) 2.471(10) ? . .
H(17) F(12) 3.297(14) ? . .
H(17) C(44) 3.595(11) ? . 1_455
H(17) H(7) 3.545(12) ? . 2_545
H(17) H(36) 3.335(11) ? . 1_455
H(17) H(41) 3.473 ? . 2_545
H(17) H(42) 2.987 ? . 2_545
H(18) C(43) 3.264(11) ? . 1_455
H(18) C(44) 3.478(12) ? . 1_455
H(18) C(47) 3.157(12) ? . 2_545
H(18) H(3) 3.118(11) ? . 2_545
H(18) H(7) 3.499(10) ? . 2_545
H(18) H(23) 3.359(12) ? . 3_556
H(18) H(30) 3.580(10) ? . 1_455
H(18) H(35) 3.251(11) ? . 1_455
H(18) H(36) 3.595(12) ? . 1_455
H(18) H(40) 2.984 ? . 2_545
H(18) H(41) 3.210 ? . 2_545
H(18) H(42) 2.761 ? . 2_545
H(20) C(2) 3.584(11) ? . 4_555
H(20) C(3) 3.398(11) ? . 4_555
H(20) C(4) 3.315(11) ? . 4_555
H(20) C(5) 3.476(11) ? . 4_555
H(20) C(34) 3.194(10) ? . 4_555
H(20) C(35) 3.302(10) ? . 4_555
H(20) H(28) 2.858(10) ? . 4_555
H(20) H(29) 3.076(10) ? . 4_555
H(21) F(2) 2.914(10) ? . .
H(21) C(28) 3.278(11) ? . 3_656
H(21) C(33) 3.087(11) ? . 3_656
H(21) C(43) 3.572(11) ? . 2_645
H(21) H(23) 3.320(12) ? . 3_656
H(21) H(27) 2.969(11) ? . 3_656
H(21) H(35) 3.219(11) ? . 2_645
H(22) P(1) 3.530(8) ? . .
H(22) F(2) 2.968(10) ? . .
H(22) F(4) 2.811(11) ? . .
H(22) F(6) 2.877(11) ? . .
H(23) F(6) 2.792(10) ? . 3_656
H(23) C(26) 3.463(12) ? . 3_656
H(23) C(37) 3.342(12) ? . 3_656
H(23) H(14) 3.401(12) ? . 3_556
H(23) H(18) 3.359(12) ? . 3_556
H(23) H(21) 3.320(12) ? . 3_656
H(23) H(30) 3.157(12) ? . 3_656
H(24) C(17) 3.417(13) ? . 3_556
H(24) C(39) 3.363(12) ? . 2_645
H(24) C(40) 2.965(12) ? . 2_645
H(24) C(41) 3.201(12) ? . 2_645
H(24) H(14) 2.608(13) ? . 3_556
H(24) H(33) 3.098(12) ? . 2_645
H(24) H(34) 3.491(12) ? . 2_645
H(25) C(39) 3.135(12) ? . 2_645
H(25) C(40) 3.582(12) ? . 2_645
H(25) C(42) 3.522(11) ? . 2_645
H(25) C(43) 3.010(11) ? . 2_645
H(25) C(44) 2.803(12) ? . 2_645
H(25) H(32) 3.555(12) ? . 2_645
H(25) H(35) 3.342(11) ? . 2_645
H(25) H(36) 3.040(11) ? . 2_645
H(26) C(5) 3.560(12) ? . 4_555
H(26) C(34) 3.084(11) ? . 4_555
H(26) C(35) 2.701(11) ? . 4_555
H(26) C(36) 2.957(11) ? . 4_555
H(26) C(37) 3.516(11) ? . 4_555
H(26) C(42) 3.564(10) ? . 4_555
H(26) H(4) 3.361(12) ? . 4_555
H(26) H(28) 3.457(11) ? . 4_555
H(26) H(29) 2.880(11) ? . 4_555
H(27) P(1) 3.493(8) ? . 3_656
H(27) F(2) 2.897(9) ? . 3_656
H(27) F(3) 2.786(11) ? . 3_656
H(27) F(6) 2.877(10) ? . 3_656
H(27) C(36) 3.593(12) ? . 4_555
H(27) C(37) 3.354(12) ? . 4_555
H(27) H(4) 3.174(11) ? . 4_555
H(27) H(21) 2.969(11) ? . 3_656
H(27) H(30) 3.518(11) ? . 4_555
H(27) H(40) 3.460 ? . 4_555
H(28) F(4) 3.071(10) ? . .
H(28) H(20) 2.858(10) ? . 4_554
H(28) H(26) 3.457(11) ? . 4_554
H(29) F(1) 3.102(9) ? . .
H(29) F(4) 3.338(10) ? . .
H(29) F(6) 3.523(9) ? . .
H(29) C(24) 3.551(10) ? . 4_554
H(29) C(45) 3.538(12) ? . 4_554
H(29) H(20) 3.076(10) ? . 4_554
H(29) H(26) 2.880(11) ? . 4_554
H(29) H(37) 3.552 ? . 4_554
H(29) H(39) 2.781 ? . 4_554
H(30) P(1) 3.556(8) ? . 2_655
H(30) F(2) 2.793(10) ? . 2_655
H(30) F(3) 2.858(10) ? . 2_655
H(30) F(5) 3.226(11) ? . 2_655
H(30) H(14) 3.212(9) ? . 1_655
H(30) H(18) 3.580(10) ? . 1_655
H(30) H(23) 3.157(12) ? . 3_656
H(30) H(27) 3.518(11) ? . 4_554
H(31) F(3) 2.653(9) ? . 2_655
H(32) F(10) 2.766(10) ? . 1_655
H(32) F(11) 3.174(15) ? . 1_655
H(32) C(6) 3.521(12) ? . 3_665
H(32) C(7) 2.887(12) ? . 3_665
H(32) C(17) 3.576(12) ? . 4_654
H(32) C(18) 3.108(13) ? . 4_654
H(32) H(5) 3.530(11) ? . 3_665
H(32) H(6) 2.385(12) ? . 3_665
H(32) H(14) 3.451(11) ? . 4_654
H(32) H(15) 2.558(13) ? . 4_654
H(32) H(25) 3.555(12) ? . 2_655
H(32) H(41) 3.375 ? . 2_645
H(33) F(5) 2.464(11) ? . 3_655
H(33) C(17) 3.393(12) ? . 4_654
H(33) C(18) 3.297(13) ? . 4_654
H(33) H(14) 2.820(12) ? . 4_654
H(33) H(15) 2.617(13) ? . 4_654
H(33) H(24) 3.098(12) ? . 2_655
H(33) H(37) 3.467 ? . 2_645
H(33) H(38) 3.068 ? . 2_645
H(33) H(41) 3.000 ? . 2_645
H(34) F(1) 2.697(10) ? . .
H(34) F(5) 3.549(12) ? . 3_655
H(34) H(24) 3.491(12) ? . 2_655
H(34) H(38) 3.125 ? . 2_645
H(34) H(39) 3.201 ? . 4_554
H(34) H(41) 3.394 ? . 2_645
H(35) F(2) 2.460(10) ? . 2_655
H(35) C(17) 3.577(10) ? . 1_655
H(35) C(22) 3.402(10) ? . 1_655
H(35) H(14) 3.546(11) ? . 1_655
H(35) H(18) 3.251(11) ? . 1_655
H(35) H(21) 3.219(11) ? . 2_655
H(35) H(25) 3.342(11) ? . 2_655
H(36) C(6) 3.214(12) ? . 3_665
H(36) C(7) 3.447(12) ? . 3_665
H(36) C(21) 3.312(11) ? . 1_655
H(36) C(22) 3.479(12) ? . 1_655
H(36) H(5) 3.098(12) ? . 3_665
H(36) H(6) 3.516(12) ? . 3_665
H(36) H(17) 3.335(11) ? . 1_655
H(36) H(18) 3.595(12) ? . 1_655
H(36) H(25) 3.040(11) ? . 2_655
H(37) F(1) 3.326 ? . 4_555
H(37) F(4) 3.214 ? . 4_555
H(37) F(8) 2.972 ? . 2_555
H(37) C(48) 3.257 ? . 4_555
H(37) H(29) 3.552 ? . 4_555
H(37) H(33) 3.467 ? . 2_655
H(37) H(44) 2.933 ? . 4_555
H(37) H(45) 2.709 ? . 4_555
H(38) F(1) 2.772 ? . 2_655
H(38) F(1) 2.869 ? . 4_555
H(38) F(3) 3.236 ? . 2_655
H(38) F(5) 3.543 ? . 4_555
H(38) C(40) 3.390 ? . 2_655
H(38) C(41) 3.430 ? . 2_655
H(38) H(33) 3.068 ? . 2_655
H(38) H(34) 3.125 ? . 2_655
H(39) F(1) 3.244 ? . 4_555
H(39) F(3) 3.399 ? . 2_655
H(39) H(29) 2.781 ? . 4_555
H(39) H(34) 3.201 ? . 4_555
H(40) F(1) 3.347 ? . 2_655
H(40) F(3) 2.660 ? . 2_655
H(40) F(6) 3.064 ? . 2_655
H(40) C(41) 3.545 ? . 2_655
H(40) H(18) 2.984 ? . 2_555
H(40) H(27) 3.460 ? . 4_554
H(41) F(8) 2.909 ? . 2_555
H(41) F(10) 3.494 ? . 2_555
H(41) C(39) 3.018 ? . 2_655
H(41) C(40) 2.756 ? . 2_655
H(41) C(41) 3.029 ? . 2_655
H(41) C(42) 3.551 ? . 2_655
H(41) C(44) 3.524 ? . 2_655
H(41) H(17) 3.473 ? . 2_555
H(41) H(18) 3.210 ? . 2_555
H(41) H(32) 3.375 ? . 2_655
H(41) H(33) 3.000 ? . 2_655
H(41) H(34) 3.394 ? . 2_655
H(42) F(8) 3.131 ? . 2_555
H(42) C(21) 3.547 ? . 2_555
H(42) C(22) 3.434 ? . 2_555
H(42) H(17) 2.987 ? . 2_555
H(42) H(18) 2.761 ? . 2_555
H(43) P(2) 3.543 ? . .
H(43) F(7) 2.655 ? . .
H(43) F(8) 3.313 ? . 3_555
H(43) F(9) 2.833 ? . .
H(43) F(9) 2.633 ? . 3_555
H(43) F(11) 3.449 ? . .
H(43) F(11) 3.198 ? . 3_555
H(44) P(2) 3.560 ? . 3_555
H(44) F(4) 3.062 ? . .
H(44) F(8) 2.905 ? . 3_555
H(44) F(9) 3.147 ? . 3_555
H(44) F(11) 2.755 ? . 3_555
H(44) C(18) 3.409 ? . 2_545
H(44) H(15) 2.811 ? . 2_545
H(44) H(16) 3.323 ? . 2_545
H(44) H(37) 2.933 ? . 4_554
H(45) F(4) 3.196 ? . .
H(45) F(8) 3.345 ? . 3_555
H(45) F(9) 3.533 ? . 3_555
H(45) C(45) 3.588 ? . 4_554
H(45) H(37) 2.709 ? . 4_554
H(46) P(1) 3.543 ? . .
H(46) F(2) 2.766 ? . .
H(46) F(4) 2.646 ? . .
H(46) F(5) 3.600 ? . .
H(46) C(18) 3.418 ? . 2_545
H(46) C(19) 3.587 ? . 2_545
H(46) H(15) 3.478 ? . 2_545
H(47) F(7) 3.493 ? . .
H(47) F(9) 3.172 ? . .
H(47) F(12) 3.509 ? . .
H(47) C(15) 3.561 ? . 2_545
H(47) C(18) 3.073 ? . 2_545
H(47) C(19) 2.697 ? . 2_545
H(47) C(20) 3.360 ? . 2_545
H(47) H(12) 2.777 ? . 2_545
H(47) H(15) 3.191 ? . 2_545
H(47) H(16) 2.563 ? . 2_545
H(48) F(7) 3.458 ? . .
H(48) F(12) 3.434 ? . .
H(48) C(11) 3.332 ? . 4_555
H(48) H(9) 2.814 ? . 4_555
H(48) H(12) 3.579 ? . 2_545
